data_4341175
loop_
_publ_author_name
'Ji, Haipeng'
'Huang, Zhaohui'
'Xia, Zhiguo'
'Molokeev, Maxim S.'
'Atuchin, Victor V.'
'Huang, Saifang'

_publ_section_title
;
 Cation Substitution Dependent Bimodal Photoluminescence in Whitlockite
 Structural Ca3-xSrx(PO4)2:Eu(2+) (0 &#x2264; x &#x2264; 2) Solid Solution
 Phosphors.
;
_journal_issue 20
_journal_name_full 'Inorganic chemistry'
_journal_page_first 11119
_journal_page_last 11124
_journal_paper_doi 10.1021/ic501679f
_journal_volume 53
_journal_year 2014
_chemical_formula_moiety 'O4 P, 0.05(Sr), 1.45(Ca)'
_chemical_formula_sum 'Ca1.45 O4 P Sr0.05'
_chemical_formula_weight 157.47
_space_group_IT_number 161
_symmetry_cell_setting trigonal
_symmetry_space_group_name_Hall 'R 3 -2"c'
_symmetry_space_group_name_H-M 'R 3 c :H'
_cell_angle_alpha 90
_cell_angle_beta 90
_cell_angle_gamma 120
_cell_formula_units_Z 42
_cell_length_a 10.44817(27)
_cell_length_b 10.44817(27)
_cell_length_c 37.4086(11)
_cell_measurement_temperature 300
_cell_volume 3536.57(17)
_diffrn_ambient_temperature 300
_diffrn_measurement_device_type
;
D8 ADVANCE Bruker
;
_diffrn_radiation_monochromator none
_diffrn_radiation_probe x-ray
_diffrn_radiation_type
;
 Cu K\a~1~~2~
;
_exptl_absorpt_coefficient_mu 26.491
_exptl_crystal_density_diffrn 3.10522
_pd_char_colour
;
colourless
;
_pd_meas_2theta_range_inc 0.02
_pd_meas_2theta_range_max 110
_pd_meas_2theta_range_min 5
_pd_meas_scan_method step
_pd_proc_ls_pref_orient_corr
;
Anisotropic model of PO. Spherical harmonics 4 ordrer.
 Jarvinen (1993). Application of symmetrized harmonics expansion to correction
of the preferred orientation effect. - J. Appl. Cryst. 26 p525-531.
;
_pd_proc_ls_profile_function PearsonVII
_pd_proc_ls_prof_R_factor 8.579
_pd_proc_ls_prof_wR_expected 7.011
_pd_proc_ls_prof_wR_factor 11.840
_pd_proc_number_of_points 5250
_pd_spec_mount_mode reflection
_refine_ls_goodness_of_fit_all 1.689
_refine_ls_R_I_factor 2.66
_refine_ls_shift/su_max 0.01000
_cod_data_source_file ic501679f_si_002.cif
_cod_data_source_block a
_cod_depositor_comments 'Adding full bibliography for 4341174--4341176.cif.'
_cod_original_cell_volume 3536.57(21)
_cod_original_sg_symbol_Hall
;
R 3 -2"c
;
_cod_original_sg_symbol_H-M R3c
_cod_original_formula_sum
;
Ca1.45 O4 P Sr0.05
;
_cod_database_code 4341175

loop_
_symmetry_equiv_pos_as_xyz
'x, y, z'
'-x+y, -x, z'
'-x+y, y, z+1/2'
'-x+y+1/3, -x-1/3, z-1/3'
'-x+y+1/3, y-1/3, z+1/6'
'-x+y-1/3, -x+1/3, z+1/3'
'-x+y-1/3, y+1/3, z-1/6'
'-y, -x, z+1/2'
'-y, x-y, z'
'-y+1/3, -x-1/3, z+1/6'
'-y+1/3, x-y-1/3, z-1/3'
'-y-1/3, -x+1/3, z-1/6'
'-y-1/3, x-y+1/3, z+1/3'
'x, x-y, z+1/2'
'x+1/3, y-1/3, z-1/3'
'x+1/3, x-y-1/3, z+1/6'
'x-1/3, y+1/3, z+1/3'
'x-1/3, x-y+1/3, z-1/6'

loop_
_atom_site_label
_atom_site_type_symbol
_atom_site_fract_x
_atom_site_fract_y
_atom_site_fract_z
_atom_site_occupancy
_atom_site_B_iso_or_equiv
Ca1 Ca 0.72717(61) 0.85827(75) 0.16553(31) 0.9632 1.10(20)
Sr1 Sr 0.72717(61) 0.85827(75) 0.16553(31) 0.0368 1.10(20)
Ca2 Ca 0.61683(56) 0.81945(79) -0.03360(29) 0.9632 1.00(21)
Sr2 Sr 0.61683(56) 0.81945(79) -0.03360(29) 0.0368 1.00(21)
Ca3 Ca 0.72835(46) 0.84974(64) 0.06103(29) 0.9632 1.20(19)
Sr3 Sr 0.72835(46) 0.84974(64) 0.06103(29) 0.0368 1.20(19)
Ca4 Ca 0 0 -0.08320(46) 0.4816 0.50(37)
Sr4 Sr 0 0 -0.08320(46) 0.0184 0.50(37)
Ca5 Ca 0 0 0.73376(38) 1 1.00(21)
P1 P 0 0 0 1 1.04(16)
P2 P 0.68412(65) 0.85869(98) 0.86803(34) 1 1.04(16)
P3 P 0.6501(10) 0.8457(10) 0.76637(33) 1 1.04(16)
O1 O 0.7222(16) -0.0910(15) -0.09328(54) 1 0.57(17)
O2 O 0.7678(20) 0.7863(20) 0.85495(50) 1 0.57(17)
O3 O 0.7370(20) 0.0086(20) 0.84919(47) 1 0.57(17)
O4 O 0.5201(16) 0.7508(18) 0.86057(52) 1 0.57(17)
O5 O 0.6092(19) -0.0463(21) 0.77822(58) 1 0.57(17)
O6 O 0.5715(18) 0.6910(20) 0.78703(52) 1 0.57(17)
O7 O 0.0716(17) 0.8913(15) 0.77865(54) 1 0.57(17)
O8 O 0.6350(13) 0.8298(16) 0.72723(44) 1 0.57(17)
O9 O 0.0104(15) 0.8744(13) -0.00828(51) 1 0.57(17)
O10 O 0 0 0.04405(65) 1 0.57(17)

loop_
_diffrn_radiation_wavelength
_diffrn_radiation_wavelength_wt
1.5406 1.0000
1.5443 0.5000

loop_
_geom_angle_atom_site_label_1
_geom_angle_atom_site_label_2
_geom_angle_atom_site_label_3
_geom_angle
_geom_angle_site_symmetry_1
_geom_angle_site_symmetry_3
O2 P2 O1 111.4(12) 1_555 1_566

loop_
_geom_bond_atom_site_label_1
_geom_bond_atom_site_label_2
_geom_bond_distance
_geom_bond_site_symmetry_2
Ca1 O6 2.21(2) 6_664
Ca1 O4 2.31(2) 6_664
Ca1 O8 2.45(2) 14_564
Ca1 O9 2.543(16) 10_665
Ca1 O5 2.48(3) 13_654
